data_4129954
loop_
_publ_author_name
'Sinha, Shashi B.'
'Shopov, Dimitar Y.'
'Sharninghausen, Liam S.'
'Vinyard, David J.'
'Mercado, Brandon Q.'
'Brudvig, Gary W.'
'Crabtree, Robert H.'

_publ_section_title
;
 A Stable Coordination Complex of Rh(IV) in an N,O-Donor Environment.
;
_journal_issue 50
_journal_name_full 'Journal of the American Chemical Society'
_journal_page_first 15692
_journal_page_last 15695
_journal_paper_doi 10.1021/jacs.5b12148
_journal_volume 137
_journal_year 2015
_chemical_formula_moiety 'C24 H30 N3 O3 Rh, F6 Sb'
_chemical_formula_sum 'C24 H30 F6 N3 O3 Rh Sb'
_chemical_formula_weight 747.17
_space_group_crystal_system monoclinic
_space_group_IT_number 14
_space_group_name_Hall '-P 2ybc'
_space_group_name_H-M_alt 'P 1 21/c 1'
_atom_sites_solution_hydrogens geom
_atom_sites_solution_primary direct
_atom_sites_solution_secondary difmap
_audit_creation_method SHELXL-2014/7
_cell_angle_alpha 90
_cell_angle_beta 103.836(7)
_cell_angle_gamma 90
_cell_formula_units_Z 8
_cell_length_a 14.7512(10)
_cell_length_b 33.1199(6)
_cell_length_c 12.0932(2)
_cell_measurement_reflns_used 1216
_cell_measurement_temperature 93(2)
_cell_measurement_theta_max 68.3
_cell_measurement_theta_min 2.7
_cell_volume 5736.8(4)
_computing_cell_refinement 'CrystalClear-SM Expert 2.0 r15 (Rigaku, 2011)'
_computing_data_collection 'CrystalClear-SM Expert 2.0 r15 (Rigaku, 2011)'
_computing_data_reduction 'CrystalClear-SM Expert 2.0 r15 (Rigaku, 2011)'
_computing_molecular_graphics
; 
Dolomanov, O.V.; Bourhis, L.J.; Gildea, R.J.; Howard, J.A.K.; Puschmann, H., 
OLEX2: A complete structure solution, refinement and analysis program 
(2009). J. Appl. Cryst., 42, 339-341. 
;
_computing_publication_material 'SHELXL-2013/2 (Sheldrick, 2014)'
_computing_structure_refinement 'SHELXL-2014/7 (Sheldrick, 2014)'
_computing_structure_solution 'SHELXT-2014/5 (Sheldrick, 2014)'
_diffrn_ambient_temperature 93(2)
_diffrn_detector_area_resol_mean 22.2
_diffrn_measured_fraction_theta_full 1.000
_diffrn_measured_fraction_theta_max 1.000
_diffrn_measurement_device_type 'Rigaku Saturn 944+ CCD'
_diffrn_measurement_method \w
_diffrn_radiation_type CuK\a
_diffrn_radiation_wavelength 1.54187
_diffrn_reflns_av_R_equivalents 0.1109
_diffrn_reflns_av_unetI/netI 0.0314
_diffrn_reflns_Laue_measured_fraction_full 1.000
_diffrn_reflns_Laue_measured_fraction_max 1.000
_diffrn_reflns_limit_h_max 17
_diffrn_reflns_limit_h_min -17
_diffrn_reflns_limit_k_max 39
_diffrn_reflns_limit_k_min -39
_diffrn_reflns_limit_l_max 14
_diffrn_reflns_limit_l_min -14
_diffrn_reflns_number 187646
_diffrn_reflns_point_group_measured_fraction_full 1.000
_diffrn_reflns_point_group_measured_fraction_max 1.000
_diffrn_reflns_theta_full 66.607
_diffrn_reflns_theta_max 66.607
_diffrn_reflns_theta_min 2.668
_diffrn_source 'Sealed Tube'
_exptl_absorpt_coefficient_mu 12.745
_exptl_absorpt_correction_T_max 0.785
_exptl_absorpt_correction_T_min 0.185
_exptl_absorpt_correction_type multi-scan
_exptl_absorpt_process_details 'Jacobson, R. (1998) Private Communication'
_exptl_crystal_colour Black
_exptl_crystal_density_diffrn 1.730
_exptl_crystal_density_method 'not measured'
_exptl_crystal_description Plate
_exptl_crystal_F_000 2952
_exptl_crystal_size_max 0.200
_exptl_crystal_size_mid 0.080
_exptl_crystal_size_min 0.020
_refine_diff_density_max 0.831
_refine_diff_density_min -1.117
_refine_diff_density_rms 0.112
_refine_ls_extinction_method none
_refine_ls_goodness_of_fit_ref 1.128
_refine_ls_hydrogen_treatment constr
_refine_ls_matrix_type full
_refine_ls_number_parameters 796
_refine_ls_number_reflns 10134
_refine_ls_number_restraints 216
_refine_ls_restrained_S_all 1.130
_refine_ls_R_factor_all 0.0640
_refine_ls_R_factor_gt 0.0555
_refine_ls_shift/su_max 0.001
_refine_ls_shift/su_mean 0.000
_refine_ls_structure_factor_coef Fsqd
_refine_ls_weighting_details 'w=1/[\s^2^(Fo^2^)+(0.0375P)^2^+34.6650P] where P=(Fo^2^+2Fc^2^)/3'
_refine_ls_weighting_scheme calc
_refine_ls_wR_factor_gt 0.1250
_refine_ls_wR_factor_ref 0.1298
_reflns_Friedel_coverage 0.000
_reflns_number_gt 8862
_reflns_number_total 10134
_reflns_threshold_expression 'I > 2\s(I)'
_cod_data_source_file ja5b12148_si_004.cif
_cod_data_source_block merRhIV
_cod_original_sg_symbol_H-M 'P 21/c'
_cod_database_code 4129954
_shelx_shelxl_version_number 2014/7
_shelx_space_group_comment
; 
The symmetry employed for this shelxl refinement is uniquely defined 
by the following loop, which should always be used as a source of 
symmetry information in preference to the above space-group names. 
They are only intended as comments. 
;
_shelx_estimated_absorpt_t_min 0.185
_shelx_estimated_absorpt_t_max 0.785

loop_
_space_group_symop_operation_xyz
'x, y, z'
'-x, y+1/2, -z+1/2'
'-x, -y, -z'
'x, -y-1/2, z-1/2'

loop_
_atom_site_label
_atom_site_type_symbol
_atom_site_fract_x
_atom_site_fract_y
_atom_site_fract_z
_atom_site_U_iso_or_equiv
_atom_site_adp_type
_atom_site_occupancy
_atom_site_site_symmetry_order
_atom_site_calc_flag
_atom_site_refinement_flags_posn
_atom_site_refinement_flags_adp
_atom_site_refinement_flags_occupancy
_atom_site_disorder_assembly
_atom_site_disorder_group
Rh1 Rh 0.39610(3) 0.94055(2) 0.25574(4) 0.03175(13) Uani 1 1 d . . . . .
O1 O 0.3078(3) 0.96945(14) 0.1396(4) 0.0437(11) Uani 1 1 d . . . . .
O2 O 0.4500(3) 0.98747(15) 0.3402(4) 0.0453(11) Uani 1 1 d . . . . .
O3 O 0.4634(3) 0.90327(15) 0.3734(4) 0.0465(12) Uani 1 1 d . . . . .
N1 N 0.2893(3) 0.94225(15) 0.3342(4) 0.0327(11) Uani 1 1 d . . . . .
N2 N 0.4974(4) 0.95029(16) 0.1716(4) 0.0358(12) Uani 1 1 d . . . . .
N3 N 0.3522(4) 0.88603(18) 0.1802(5) 0.0430(14) Uani 1 1 d . . . . .
C1 C 0.2866(5) 0.92266(19) 0.4327(5) 0.0357(14) Uani 1 1 d . . . . .
H1 H 0.3354 0.9047 0.4670 0.043 Uiso 1 1 calc R U . . .
C2 C 0.2128(5) 0.9291(2) 0.4819(6) 0.0396(15) Uani 1 1 d . . . . .
H2 H 0.2106 0.9153 0.5501 0.048 Uiso 1 1 calc R U . . .
C3 C 0.1423(5) 0.9553(2) 0.4331(6) 0.0421(16) Uani 1 1 d . . . . .
H3 H 0.0913 0.9596 0.4669 0.051 Uiso 1 1 calc R U . . .
C4 C 0.1468(5) 0.9754(2) 0.3335(6) 0.0396(15) Uani 1 1 d . . . . .
H4 H 0.0995 0.9940 0.2994 0.048 Uiso 1 1 calc R U . . .
C5 C 0.2211(5) 0.96785(19) 0.2845(5) 0.0369(15) Uani 1 1 d . . . . .
C6 C 0.2565(5) 1.0335(2) 0.2036(7) 0.0507(18) Uani 1 1 d . . . . .
H6A H 0.2707 1.0465 0.1369 0.076 Uiso 1 1 calc R U . . .
H6B H 0.3105 1.0357 0.2687 0.076 Uiso 1 1 calc R U . . .
H6C H 0.2025 1.0467 0.2219 0.076 Uiso 1 1 calc R U . . .
C7 C 0.2342(5) 0.9890(2) 0.1777(6) 0.0386(15) Uani 1 1 d . . . . .
C8 C 0.1470(5) 0.9847(2) 0.0787(6) 0.0476(17) Uani 1 1 d . . . . .
H8A H 0.1296 0.9561 0.0684 0.071 Uiso 1 1 calc R U . . .
H8B H 0.1607 0.9952 0.0087 0.071 Uiso 1 1 calc R U . . .
H8C H 0.0953 1.0000 0.0961 0.071 Uiso 1 1 calc R U . . .
C9 C 0.5032(5) 0.9334(2) 0.0718(6) 0.0434(16) Uani 1 1 d . . . . .
H9 H 0.4614 0.9123 0.0404 0.052 Uiso 1 1 calc R U . . .
C10 C 0.5680(5) 0.9461(2) 0.0147(6) 0.0485(18) Uani 1 1 d . . . . .
H10 H 0.5715 0.9338 -0.0551 0.058 Uiso 1 1 calc R U . . .
C11 C 0.6281(6) 0.9771(3) 0.0605(7) 0.055(2) Uani 1 1 d . . . . .
H11 H 0.6735 0.9863 0.0222 0.066 Uiso 1 1 calc R U . . .
C12 C 0.6221(5) 0.9947(2) 0.1620(6) 0.0490(18) Uani 1 1 d . . . . .
H12 H 0.6631 1.0159 0.1945 0.059 Uiso 1 1 calc R U . . .
C13 C 0.5549(5) 0.9807(2) 0.2154(6) 0.0409(16) Uani 1 1 d . . . . .
C14 C 0.5409(6) 1.0447(2) 0.3286(7) 0.0532(19) Uani 1 1 d . . . . .
H14A H 0.5279 1.0541 0.4000 0.080 Uiso 1 1 calc R U . . .
H14B H 0.4927 1.0548 0.2642 0.080 Uiso 1 1 calc R U . . .
H14C H 0.6021 1.0548 0.3228 0.080 Uiso 1 1 calc R U . . .
C15 C 0.5413(5) 0.9983(2) 0.3267(6) 0.0428(16) Uani 1 1 d . . . . .
C16 C 0.6168(5) 0.9815(2) 0.4256(6) 0.0440(16) Uani 1 1 d . . . . .
H16A H 0.6122 0.9520 0.4266 0.066 Uiso 1 1 calc R U . . .
H16B H 0.6080 0.9924 0.4976 0.066 Uiso 1 1 calc R U . . .
H16C H 0.6785 0.9892 0.4159 0.066 Uiso 1 1 calc R U . . .
C17 C 0.2827(5) 0.8804(2) 0.0878(6) 0.0474(17) Uani 1 1 d . . . . .
H17 H 0.2497 0.9032 0.0508 0.057 Uiso 1 1 calc R U . . .
C18 C 0.2576(5) 0.8425(2) 0.0446(7) 0.0531(19) Uani 1 1 d . . . . .
H18 H 0.2091 0.8392 -0.0224 0.064 Uiso 1 1 calc R U . . .
C19 C 0.3038(6) 0.8094(2) 0.1001(8) 0.057(2) Uani 1 1 d . . . . .
H19 H 0.2868 0.7830 0.0725 0.068 Uiso 1 1 calc R U . . .
C20 C 0.3749(6) 0.8150(2) 0.1964(8) 0.057(2) Uani 1 1 d . . . . .
H20 H 0.4072 0.7924 0.2350 0.068 Uiso 1 1 calc R U . . .
C21 C 0.3992(5) 0.8533(2) 0.2364(6) 0.0412(16) Uani 1 1 d . . . . .
C22 C 0.4826(6) 0.8352(3) 0.4361(7) 0.062(2) Uani 1 1 d . . . . .
H22A H 0.4240 0.8370 0.4607 0.094 Uiso 1 1 calc R U . . .
H22B H 0.5350 0.8422 0.4999 0.094 Uiso 1 1 calc R U . . .
H22C H 0.4907 0.8076 0.4109 0.094 Uiso 1 1 calc R U . . .
C23 C 0.4796(5) 0.8647(2) 0.3371(7) 0.0486(18) Uani 1 1 d . . . . .
C24 C 0.5737(5) 0.8626(2) 0.3018(7) 0.0529(19) Uani 1 1 d . . . . .
H24A H 0.6242 0.8715 0.3655 0.079 Uiso 1 1 calc R U . . .
H24B H 0.5711 0.8803 0.2362 0.079 Uiso 1 1 calc R U . . .
H24C H 0.5853 0.8348 0.2814 0.079 Uiso 1 1 calc R U . . .
Rh2 Rh -0.09846(3) 0.81061(2) 0.25767(4) 0.03115(13) Uani 1 1 d . . . . .
O4 O -0.0902(3) 0.84064(14) 0.1203(4) 0.0461(12) Uani 1 1 d . . . . .
O5 O -0.0764(3) 0.75983(14) 0.1917(4) 0.0436(11) Uani 1 1 d . . . . .
O6 O -0.1280(3) 0.78985(15) 0.3925(4) 0.0464(12) Uani 1 1 d . . . . .
N4 N -0.1132(4) 0.86927(17) 0.3093(5) 0.0415(13) Uani 1 1 d . . . . .
N5 N 0.0398(4) 0.80616(15) 0.3320(5) 0.0367(12) Uani 1 1 d . . . . .
N6 N -0.2377(4) 0.80338(16) 0.1948(4) 0.0354(12) Uani 1 1 d . . . . .
C25 C -0.1386(5) 0.8809(2) 0.4014(6) 0.0493(18) Uani 1 1 d . . . . .
H25 H -0.1517 0.8608 0.4515 0.059 Uiso 1 1 calc R U . . .
C26 C -0.1471(5) 0.9211(3) 0.4284(7) 0.057(2) Uani 1 1 d . . . . .
H26 H -0.1650 0.9285 0.4960 0.068 Uiso 1 1 calc R U . . .
C27 C -0.1288(6) 0.9501(3) 0.3548(8) 0.060(2) Uani 1 1 d . . . . .
H27 H -0.1352 0.9780 0.3705 0.072 Uiso 1 1 calc R U . . .
C28 C -0.1012(6) 0.9385(2) 0.2583(8) 0.058(2) Uani 1 1 d . . . . .
H28 H -0.0872 0.9583 0.2081 0.070 Uiso 1 1 calc R U . . .
C29 C -0.0937(4) 0.8977(2) 0.2347(6) 0.0389(15) Uani 1 1 d . . . . .
C30 C 0.0456(5) 0.8849(2) 0.1554(7) 0.055(2) Uani 1 1 d . . . . .
H30A H 0.0756 0.8698 0.2242 0.082 Uiso 1 1 calc R U . . .
H30B H 0.0632 0.9134 0.1654 0.082 Uiso 1 1 calc R U . . .
H30C H 0.0658 0.8739 0.0900 0.082 Uiso 1 1 calc R U . . .
C31 C -0.0617(5) 0.8809(2) 0.1344(7) 0.0508(19) Uani 1 1 d . . . . .
C32 C -0.1068(7) 0.9031(3) 0.0245(8) 0.072(3) Uani 1 1 d . . . . .
H32A H -0.0888 0.8901 -0.0398 0.108 Uiso 1 1 calc R U . . .
H32B H -0.0856 0.9313 0.0302 0.108 Uiso 1 1 calc R U . . .
H32C H -0.1748 0.9023 0.0125 0.108 Uiso 1 1 calc R U . . .
C33 C 0.0874(5) 0.82883(19) 0.4202(6) 0.0387(15) Uani 1 1 d . . . . .
H33 H 0.0563 0.8501 0.4487 0.046 Uiso 1 1 calc R U . . .
C34 C 0.1793(5) 0.8215(2) 0.4687(6) 0.0444(17) Uani 1 1 d . . . . .
H34 H 0.2120 0.8376 0.5304 0.053 Uiso 1 1 calc R U . . .
C35 C 0.2245(5) 0.7905(2) 0.4271(7) 0.0480(18) Uani 1 1 d . . . . .
H35 H 0.2891 0.7857 0.4580 0.058 Uiso 1 1 calc R U . . .
C36 C 0.1740(5) 0.7664(2) 0.3397(6) 0.0446(17) Uani 1 1 d . . . . .
H36 H 0.2033 0.7445 0.3113 0.053 Uiso 1 1 calc R U . . .
C37 C 0.0809(5) 0.77478(19) 0.2947(6) 0.0390(15) Uani 1 1 d . . . . .
C38 C 0.0289(6) 0.7049(2) 0.2233(8) 0.059(2) Uani 1 1 d . . . . .
H38A H 0.0219 0.6993 0.3005 0.089 Uiso 1 1 calc R U . . .
H38B H 0.0907 0.6959 0.2166 0.089 Uiso 1 1 calc R U . . .
H38C H -0.0195 0.6903 0.1680 0.089 Uiso 1 1 calc R U . . .
C39 C 0.0189(5) 0.7505(2) 0.1996(6) 0.0441(17) Uani 1 1 d . . . . .
C40 C 0.0433(6) 0.7609(2) 0.0862(6) 0.0538(19) Uani 1 1 d . . . . .
H40A H 0.0028 0.7455 0.0245 0.081 Uiso 1 1 calc R U . . .
H40B H 0.1087 0.7540 0.0908 0.081 Uiso 1 1 calc R U . . .
H40C H 0.0338 0.7898 0.0710 0.081 Uiso 1 1 calc R U . . .
C41 C -0.2897(5) 0.8176(2) 0.0954(6) 0.0423(16) Uani 1 1 d . . . . .
H41 H -0.2629 0.8364 0.0530 0.051 Uiso 1 1 calc R U . . .
C42 C -0.3810(5) 0.8055(2) 0.0537(6) 0.0506(19) Uani 1 1 d . . . . .
H42 H -0.4174 0.8165 -0.0152 0.061 Uiso 1 1 calc R U . . .
C43 C -0.4186(5) 0.7772(3) 0.1136(7) 0.056(2) Uani 1 1 d . . . . .
H43 H -0.4802 0.7674 0.0840 0.068 Uiso 1 1 calc R U . . .
C44 C -0.3662(5) 0.7631(2) 0.2169(7) 0.055(2) Uani 1 1 d . . . . .
H44 H -0.3915 0.7437 0.2592 0.066 Uiso 1 1 calc R U . . .
C45 C -0.2753(4) 0.7777(2) 0.2584(6) 0.0398(15) Uani 1 1 d . . . . .
C46 C -0.2594(5) 0.7791(2) 0.4697(7) 0.054(2) Uani 1 1 d . . . . .
H46A H -0.2162 0.7741 0.5436 0.081 Uiso 1 1 calc R U . . .
H46B H -0.3162 0.7631 0.4638 0.081 Uiso 1 1 calc R U . . .
H46C H -0.2756 0.8078 0.4629 0.081 Uiso 1 1 calc R U . . .
C47 C -0.2129(5) 0.7671(2) 0.3741(7) 0.0486(18) Uani 1 1 d . . . . .
C48 C -0.1892(6) 0.7224(2) 0.3800(8) 0.061(2) Uani 1 1 d . . . . .
H48A H -0.1577 0.7156 0.3197 0.092 Uiso 1 1 calc R U . . .
H48B H -0.2468 0.7065 0.3696 0.092 Uiso 1 1 calc R U . . .
H48C H -0.1480 0.7162 0.4543 0.092 Uiso 1 1 calc R U . . .
Sb1A Sb -0.0538(2) 1.07401(13) 0.2620(4) 0.0381(6) Uani 0.5 1 d . U P A 1
Sb1B Sb -0.0694(3) 1.07365(13) 0.2508(4) 0.0578(10) Uani 0.5 1 d . U P A 2
F1 F -0.0130(4) 1.03750(15) 0.3807(4) 0.0680(13) Uani 1 1 d . U . . .
F2 F -0.1773(4) 1.05014(16) 0.2437(5) 0.0772(14) Uani 1 1 d . U . . .
F3A F -0.0292(9) 1.0329(5) 0.1627(9) 0.044(3) Uani 0.5 1 d . U P A 1
F3B F -0.024(2) 1.0343(9) 0.174(3) 0.164(11) Uani 0.5 1 d . . P A 2
F4A F -0.0908(19) 1.1096(10) 0.143(2) 0.057(5) Uani 0.5 1 d . U P A 1
F4B F -0.1113(19) 1.1042(9) 0.124(2) 0.055(5) Uani 0.5 1 d . . P A 2
F5A F -0.073(2) 1.1097(11) 0.371(3) 0.054(5) Uani 0.5 1 d . U P A 1
F5B F -0.091(2) 1.1113(11) 0.352(3) 0.060(5) Uani 0.5 1 d . U P A 2
F6A F 0.0662(13) 1.0968(8) 0.278(2) 0.058(4) Uani 0.5 1 d . U P A 1
F6B F 0.056(2) 1.0900(10) 0.274(3) 0.100(7) Uani 0.5 1 d . U P A 2
Sb2A Sb -0.6014(4) 0.67837(14) 0.2625(5) 0.0542(11) Uani 0.5 1 d . U P B 1
Sb2B Sb -0.6142(4) 0.67926(18) 0.2793(5) 0.0505(9) Uani 0.5 1 d . U P B 2
F7 F -0.6283(3) 0.64147(15) 0.1540(4) 0.0674(12) Uani 1 1 d . U . . .
F8A F -0.7210(9) 0.6875(4) 0.2651(13) 0.075(3) Uani 0.5 1 d . U P B 1
F8B F -0.7364(9) 0.6681(5) 0.2886(14) 0.087(4) Uani 0.5 1 d . U P B 2
F9A F -0.6031(10) 0.7171(3) 0.1478(10) 0.084(3) Uani 0.5 1 d . U P B 1
F9B F -0.6727(10) 0.7202(4) 0.1761(11) 0.095(3) Uani 0.5 1 d . U P B 2
F10A F -0.5622(11) 0.7220(4) 0.3656(13) 0.093(4) Uani 0.5 1 d . U P B 1
F10B F -0.6078(10) 0.7175(5) 0.3942(11) 0.083(4) Uani 0.5 1 d . U P B 2
F11A F -0.5785(16) 0.6420(7) 0.3880(19) 0.059(4) Uani 0.5 1 d . U P B 1
F11B F -0.5555(17) 0.6405(8) 0.371(2) 0.075(5) Uani 0.5 1 d . U P B 2
F12A F -0.4708(9) 0.6748(4) 0.2658(12) 0.094(3) Uani 0.5 1 d . U P B 1
F12B F -0.5086(10) 0.7009(4) 0.2625(12) 0.094(3) Uani 0.5 1 d . U P B 2

loop_
_atom_site_aniso_label
_atom_site_aniso_U_11
_atom_site_aniso_U_22
_atom_site_aniso_U_33
_atom_site_aniso_U_23
_atom_site_aniso_U_13
_atom_site_aniso_U_12
Rh1 0.0297(2) 0.0328(3) 0.0319(3) -0.00057(19) 0.00576(19) -0.00135(18)
O1 0.046(3) 0.043(3) 0.043(3) 0.007(2) 0.014(2) 0.010(2)
O2 0.039(3) 0.054(3) 0.046(3) -0.008(2) 0.016(2) -0.009(2)
O3 0.047(3) 0.048(3) 0.043(3) 0.001(2) 0.008(2) 0.000(2)
N1 0.029(3) 0.034(3) 0.035(3) -0.004(2) 0.006(2) -0.006(2)
N2 0.034(3) 0.043(3) 0.028(3) -0.002(2) 0.003(2) -0.001(2)
N3 0.035(3) 0.047(3) 0.048(3) -0.009(3) 0.011(3) -0.003(3)
C1 0.039(4) 0.033(3) 0.035(3) 0.002(3) 0.007(3) -0.006(3)
C2 0.044(4) 0.041(4) 0.035(4) -0.003(3) 0.011(3) -0.012(3)
C3 0.038(4) 0.049(4) 0.041(4) -0.010(3) 0.013(3) -0.004(3)
C4 0.036(4) 0.040(4) 0.042(4) 0.004(3) 0.008(3) 0.003(3)
C5 0.040(4) 0.034(3) 0.034(3) -0.004(3) 0.003(3) -0.003(3)
C6 0.051(4) 0.046(4) 0.054(5) 0.015(4) 0.011(4) 0.003(3)
C7 0.034(3) 0.035(3) 0.049(4) 0.008(3) 0.014(3) 0.008(3)
C8 0.046(4) 0.050(4) 0.046(4) 0.009(3) 0.012(3) 0.002(3)
C9 0.039(4) 0.045(4) 0.045(4) -0.004(3) 0.008(3) -0.001(3)
C10 0.047(4) 0.063(5) 0.038(4) 0.002(3) 0.015(3) 0.004(4)
C11 0.052(5) 0.068(5) 0.051(5) 0.009(4) 0.025(4) -0.001(4)
C12 0.043(4) 0.054(5) 0.050(4) 0.005(4) 0.013(3) -0.012(3)
C13 0.033(4) 0.052(4) 0.036(4) -0.004(3) 0.004(3) -0.002(3)
C14 0.053(5) 0.050(4) 0.050(5) -0.007(4) -0.001(4) -0.004(4)
C15 0.037(4) 0.054(4) 0.038(4) -0.008(3) 0.009(3) -0.011(3)
C16 0.054(4) 0.041(4) 0.036(4) 0.001(3) 0.009(3) -0.001(3)
C17 0.043(4) 0.053(4) 0.045(4) 0.000(3) 0.009(3) 0.009(3)
C18 0.047(4) 0.049(4) 0.058(5) -0.013(4) 0.001(4) -0.008(3)
C19 0.052(5) 0.041(4) 0.074(6) -0.016(4) 0.008(4) -0.003(4)
C20 0.048(5) 0.042(4) 0.079(6) -0.001(4) 0.011(4) 0.003(3)
C21 0.039(4) 0.040(4) 0.042(4) 0.001(3) 0.003(3) 0.002(3)
C22 0.073(6) 0.060(5) 0.051(5) 0.017(4) 0.007(4) 0.004(4)
C23 0.044(4) 0.049(4) 0.052(5) -0.006(4) 0.010(3) -0.001(3)
C24 0.046(4) 0.052(5) 0.057(5) -0.003(4) 0.006(4) 0.008(3)
Rh2 0.0289(2) 0.0271(2) 0.0325(3) 0.00155(18) -0.00222(19) 0.00093(18)
O4 0.051(3) 0.043(3) 0.039(3) 0.003(2) -0.001(2) -0.003(2)
O5 0.030(2) 0.041(3) 0.055(3) -0.010(2) 0.002(2) 0.000(2)
O6 0.035(3) 0.054(3) 0.047(3) 0.016(2) 0.004(2) 0.002(2)
N4 0.039(3) 0.043(3) 0.034(3) -0.006(3) -0.008(2) 0.002(2)
N5 0.035(3) 0.029(3) 0.041(3) 0.002(2) 0.000(2) -0.002(2)
N6 0.034(3) 0.036(3) 0.035(3) 0.002(2) 0.004(2) 0.003(2)
C25 0.045(4) 0.051(4) 0.046(4) -0.006(4) 0.000(3) 0.004(3)
C26 0.045(4) 0.060(5) 0.059(5) -0.024(4) -0.001(4) 0.005(4)
C27 0.051(5) 0.044(4) 0.078(6) -0.015(4) 0.002(4) 0.002(4)
C28 0.054(5) 0.037(4) 0.079(6) 0.000(4) 0.006(4) -0.004(3)
C29 0.032(3) 0.033(3) 0.048(4) 0.004(3) 0.003(3) 0.000(3)
C30 0.055(5) 0.055(5) 0.054(5) 0.006(4) 0.015(4) -0.013(4)
C31 0.054(5) 0.041(4) 0.051(5) 0.007(3) -0.001(4) -0.004(3)
C32 0.095(7) 0.054(5) 0.059(5) 0.019(4) 0.001(5) -0.004(5)
C33 0.040(4) 0.028(3) 0.042(4) 0.001(3) -0.001(3) -0.002(3)
C34 0.037(4) 0.040(4) 0.044(4) 0.003(3) -0.014(3) -0.008(3)
C35 0.026(3) 0.050(4) 0.059(5) 0.010(4) -0.008(3) -0.004(3)
C36 0.033(4) 0.045(4) 0.052(4) 0.003(3) 0.002(3) 0.002(3)
C37 0.037(4) 0.033(3) 0.043(4) 0.002(3) 0.001(3) -0.004(3)
C38 0.048(4) 0.034(4) 0.090(6) -0.009(4) 0.005(4) -0.002(3)
C39 0.031(3) 0.038(4) 0.057(5) -0.014(3) -0.002(3) 0.001(3)
C40 0.052(5) 0.058(5) 0.049(5) -0.012(4) 0.009(4) -0.004(4)
C41 0.039(4) 0.046(4) 0.038(4) 0.003(3) 0.001(3) 0.011(3)
C42 0.035(4) 0.070(5) 0.038(4) -0.008(4) -0.009(3) 0.008(4)
C43 0.034(4) 0.072(6) 0.060(5) -0.009(4) 0.005(4) -0.004(4)
C44 0.038(4) 0.056(5) 0.069(5) -0.003(4) 0.010(4) -0.004(3)
C45 0.028(3) 0.037(4) 0.052(4) 0.005(3) 0.006(3) 0.007(3)
C46 0.047(4) 0.060(5) 0.055(5) 0.019(4) 0.015(4) 0.010(4)
C47 0.037(4) 0.051(4) 0.056(5) 0.017(4) 0.007(3) 0.004(3)
C48 0.057(5) 0.052(5) 0.074(6) 0.012(4) 0.015(4) 0.006(4)
Sb1A 0.0246(6) 0.0519(14) 0.0340(9) -0.0038(8) -0.0005(5) 0.0152(7)
Sb1B 0.084(2) 0.0457(14) 0.0484(16) -0.0027(10) 0.0252(16) -0.0174(14)
F1 0.077(3) 0.065(3) 0.061(3) 0.004(2) 0.015(2) 0.006(2)
F2 0.062(3) 0.075(3) 0.091(4) -0.007(3) 0.009(3) -0.011(2)
F3A 0.045(6) 0.060(6) 0.023(4) 0.000(4) -0.003(4) 0.011(5)
F3B 0.18(2) 0.124(18) 0.20(3) -0.015(17) 0.062(19) 0.089(17)
F4A 0.051(10) 0.065(8) 0.049(8) 0.001(6) 0.000(6) 0.007(7)
F4B 0.049(11) 0.057(9) 0.046(9) 0.010(7) -0.014(6) 0.003(7)
F5A 0.056(10) 0.058(7) 0.048(9) -0.008(6) 0.014(7) -0.007(6)
F5B 0.072(13) 0.051(6) 0.054(10) 0.003(6) 0.010(8) -0.001(7)
F6A 0.033(5) 0.075(8) 0.065(8) -0.003(6) 0.007(4) -0.010(5)
F6B 0.097(9) 0.112(15) 0.090(14) 0.024(11) 0.023(8) -0.014(7)
Sb2A 0.068(3) 0.0379(11) 0.0405(18) -0.0027(9) -0.0190(14) 0.0059(12)
Sb2B 0.0406(9) 0.0690(17) 0.0354(14) 0.0064(10) -0.0037(8) -0.0011(9)
F7 0.067(3) 0.066(3) 0.062(3) -0.003(2) 0.002(2) 0.006(2)
F8A 0.064(6) 0.071(7) 0.084(8) 0.001(6) 0.004(5) 0.018(5)
F8B 0.061(5) 0.106(10) 0.087(8) -0.013(7) 0.003(5) -0.002(5)
F9A 0.111(8) 0.064(6) 0.064(6) 0.006(4) -0.004(5) -0.006(5)
F9B 0.111(8) 0.080(6) 0.074(6) -0.001(5) -0.021(6) 0.005(6)
F10A 0.110(10) 0.068(6) 0.082(7) -0.003(5) -0.013(6) -0.003(6)
F10B 0.081(8) 0.094(7) 0.062(6) -0.015(5) -0.008(5) -0.002(6)
F11A 0.063(9) 0.052(6) 0.057(6) 0.011(5) 0.004(5) 0.013(6)
F11B 0.067(10) 0.074(7) 0.070(9) 0.007(6) -0.009(6) -0.001(6)
F12A 0.079(6) 0.101(8) 0.090(8) 0.009(6) -0.003(5) -0.008(5)
F12B 0.083(6) 0.098(8) 0.098(8) -0.002(6) 0.016(6) -0.034(6)

loop_
_atom_type_symbol
_atom_type_description
_atom_type_scat_dispersion_real
_atom_type_scat_dispersion_imag
_atom_type_scat_source
C C 0.0181 0.0091 'International Tables Vol C Tables 4.2.6.8 and 6.1.1.4'
H H 0.0000 0.0000 'International Tables Vol C Tables 4.2.6.8 and 6.1.1.4'
F F 0.0727 0.0534 'International Tables Vol C Tables 4.2.6.8 and 6.1.1.4'
N N 0.0311 0.0180 'International Tables Vol C Tables 4.2.6.8 and 6.1.1.4'
O O 0.0492 0.0322 'International Tables Vol C Tables 4.2.6.8 and 6.1.1.4'
Rh Rh 0.0927 3.6045 'International Tables Vol C Tables 4.2.6.8 and 6.1.1.4'
Sb Sb -0.0562 5.8946 'International Tables Vol C Tables 4.2.6.8 and 6.1.1.4'

loop_
_geom_angle_atom_site_label_1
_geom_angle_atom_site_label_2
_geom_angle_atom_site_label_3
_geom_angle
O2 Rh1 O1 96.2(2)
O2 Rh1 O3 92.9(2)
O1 Rh1 O3 167.7(2)
O2 Rh1 N1 89.86(19)
O1 Rh1 N1 82.1(2)
O3 Rh1 N1 89.6(2)
O2 Rh1 N2 82.9(2)
O1 Rh1 N2 90.3(2)
O3 Rh1 N2 99.1(2)
N1 Rh1 N2 169.0(2)
O2 Rh1 N3 172.3(2)
O1 Rh1 N3 91.5(2)
O3 Rh1 N3 79.7(2)
N1 Rh1 N3 92.0(2)
N2 Rh1 N3 96.2(2)
C7 O1 Rh1 115.0(4)
C15 O2 Rh1 114.8(4)
C23 O3 Rh1 116.4(4)
C5 N1 C1 121.1(6)
C5 N1 Rh1 113.0(4)
C1 N1 Rh1 125.7(4)
C13 N2 C9 119.6(6)
C13 N2 Rh1 113.2(4)
C9 N2 Rh1 126.5(5)
C17 N3 C21 119.9(6)
C17 N3 Rh1 126.3(5)
C21 N3 Rh1 113.8(4)
N1 C1 C2 119.7(6)
N1 C1 H1 120.2
C2 C1 H1 120.2
C3 C2 C1 120.5(6)
C3 C2 H2 119.8
C1 C2 H2 119.8
C2 C3 C4 119.0(6)
C2 C3 H3 120.5
C4 C3 H3 120.5
C5 C4 C3 119.4(6)
C5 C4 H4 120.3
C3 C4 H4 120.3
N1 C5 C4 120.4(6)
N1 C5 C7 116.0(6)
C4 C5 C7 123.6(6)
C7 C6 H6A 109.5
C7 C6 H6B 109.5
H6A C6 H6B 109.5
C7 C6 H6C 109.5
H6A C6 H6C 109.5
H6B C6 H6C 109.5
O1 C7 C5 108.9(5)
O1 C7 C6 111.1(6)
C5 C7 C6 109.6(6)
O1 C7 C8 105.3(6)
C5 C7 C8 111.4(6)
C6 C7 C8 110.4(6)
C7 C8 H8A 109.5
C7 C8 H8B 109.5
H8A C8 H8B 109.5
C7 C8 H8C 109.5
H8A C8 H8C 109.5
H8B C8 H8C 109.5
N2 C9 C10 121.5(7)
N2 C9 H9 119.2
C10 C9 H9 119.2
C9 C10 C11 118.9(7)
C9 C10 H10 120.5
C11 C10 H10 120.5
C12 C11 C10 119.9(7)
C12 C11 H11 120.1
C10 C11 H11 120.1
C11 C12 C13 118.6(7)
C11 C12 H12 120.7
C13 C12 H12 120.7
N2 C13 C12 121.5(6)
N2 C13 C15 115.6(6)
C12 C13 C15 123.0(6)
C15 C14 H14A 109.5
C15 C14 H14B 109.5
H14A C14 H14B 109.5
C15 C14 H14C 109.5
H14A C14 H14C 109.5
H14B C14 H14C 109.5
O2 C15 C13 109.2(5)
O2 C15 C16 110.2(6)
C13 C15 C16 109.0(6)
O2 C15 C14 103.9(6)
C13 C15 C14 113.4(6)
C16 C15 C14 110.9(6)
C15 C16 H16A 109.5
C15 C16 H16B 109.5
H16A C16 H16B 109.5
C15 C16 H16C 109.5
H16A C16 H16C 109.5
H16B C16 H16C 109.5
N3 C17 C18 121.9(7)
N3 C17 H17 119.1
C18 C17 H17 119.1
C17 C18 C19 118.9(7)
C17 C18 H18 120.5
C19 C18 H18 120.5
C18 C19 C20 119.4(7)
C18 C19 H19 120.3
C20 C19 H19 120.3
C21 C20 C19 120.2(7)
C21 C20 H20 119.9
C19 C20 H20 119.9
C20 C21 N3 119.6(7)
C20 C21 C23 126.5(7)
N3 C21 C23 113.7(6)
C23 C22 H22A 109.5
C23 C22 H22B 109.5
H22A C22 H22B 109.5
C23 C22 H22C 109.5
H22A C22 H22C 109.5
H22B C22 H22C 109.5
O3 C23 C21 108.6(6)
O3 C23 C22 108.3(6)
C21 C23 C22 109.6(6)
O3 C23 C24 111.1(6)
C21 C23 C24 110.2(6)
C22 C23 C24 109.0(7)
C23 C24 H24A 109.5
C23 C24 H24B 109.5
H24A C24 H24B 109.5
C23 C24 H24C 109.5
H24A C24 H24C 109.5
H24B C24 H24C 109.5
O6 Rh2 O5 97.8(2)
O6 Rh2 O4 167.2(2)
O5 Rh2 O4 92.3(2)
O6 Rh2 N6 82.0(2)
O5 Rh2 N6 89.9(2)
O4 Rh2 N6 90.3(2)
O6 Rh2 N5 90.3(2)
O5 Rh2 N5 82.4(2)
O4 Rh2 N5 98.7(2)
N6 Rh2 N5 168.3(2)
O6 Rh2 N4 91.1(2)
O5 Rh2 N4 171.0(2)
O4 Rh2 N4 79.2(2)
N6 Rh2 N4 93.1(2)
N5 Rh2 N4 95.8(2)
C31 O4 Rh2 117.2(4)
C39 O5 Rh2 115.2(4)
C47 O6 Rh2 115.2(4)
C25 N4 C29 120.0(6)
C25 N4 Rh2 127.0(5)
C29 N4 Rh2 113.0(4)
C37 N5 C33 120.4(6)
C37 N5 Rh2 113.4(4)
C33 N5 Rh2 125.8(5)
C41 N6 C45 120.3(6)
C41 N6 Rh2 127.1(5)
C45 N6 Rh2 112.2(4)
N4 C25 C26 122.7(8)
N4 C25 H25 118.6
C26 C25 H25 118.6
C27 C26 C25 118.5(8)
C27 C26 H26 120.8
C25 C26 H26 120.8
C28 C27 C26 119.5(8)
C28 C27 H27 120.2
C26 C27 H27 120.2
C27 C28 C29 119.9(8)
C27 C28 H28 120.1
C29 C28 H28 120.1
N4 C29 C28 119.3(7)
N4 C29 C31 115.3(6)
C28 C29 C31 125.4(7)
C31 C30 H30A 109.5
C31 C30 H30B 109.5
H30A C30 H30B 109.5
C31 C30 H30C 109.5
H30A C30 H30C 109.5
H30B C30 H30C 109.5
O4 C31 C29 108.0(6)
O4 C31 C32 107.4(6)
C29 C31 C32 111.5(7)
O4 C31 C30 111.5(6)
C29 C31 C30 109.9(6)
C32 C31 C30 108.5(7)
C31 C32 H32A 109.5
C31 C32 H32B 109.5
H32A C32 H32B 109.5
C31 C32 H32C 109.5
H32A C32 H32C 109.5
H32B C32 H32C 109.5
N5 C33 C34 120.9(7)
N5 C33 H33 119.5
C34 C33 H33 119.5
C33 C34 C35 119.5(6)
C33 C34 H34 120.3
C35 C34 H34 120.3
C34 C35 C36 119.0(6)
C34 C35 H35 120.5
C36 C35 H35 120.5
C37 C36 C35 119.1(7)
C37 C36 H36 120.4
C35 C36 H36 120.4
N5 C37 C36 120.9(6)
N5 C37 C39 115.4(6)
C36 C37 C39 123.7(6)
C39 C38 H38A 109.5
C39 C38 H38B 109.5
H38A C38 H38B 109.5
C39 C38 H38C 109.5
H38A C38 H38C 109.5
H38B C38 H38C 109.5
O5 C39 C37 110.1(6)
O5 C39 C40 109.2(6)
C37 C39 C40 109.3(6)
O5 C39 C38 106.0(6)
C37 C39 C38 111.5(6)
C40 C39 C38 110.7(6)
C39 C40 H40A 109.5
C39 C40 H40B 109.5
H40A C40 H40B 109.5
C39 C40 H40C 109.5
H40A C40 H40C 109.5
H40B C40 H40C 109.5
N6 C41 C42 121.5(7)
N6 C41 H41 119.3
C42 C41 H41 119.3
C43 C42 C41 119.1(7)
C43 C42 H42 120.5
C41 C42 H42 120.5
C42 C43 C44 119.7(7)
C42 C43 H43 120.2
C44 C43 H43 120.2
C43 C44 C45 119.1(8)
C43 C44 H44 120.4
C45 C44 H44 120.4
N6 C45 C44 120.1(7)
N6 C45 C47 115.4(6)
C44 C45 C47 124.5(7)
C47 C46 H46A 109.5
C47 C46 H46B 109.5
H46A C46 H46B 109.5
C47 C46 H46C 109.5
H46A C46 H46C 109.5
H46B C46 H46C 109.5
O6 C47 C48 108.8(6)
O6 C47 C45 109.6(6)
C48 C47 C45 110.5(7)
O6 C47 C46 106.1(6)
C48 C47 C46 111.0(6)
C45 C47 C46 110.7(6)
C47 C48 H48A 109.5
C47 C48 H48B 109.5
H48A C48 H48B 109.5
C47 C48 H48C 109.5
H48A C48 H48C 109.5
H48B C48 H48C 109.5
F4A Sb1A F5A 94.5(16)
F4A Sb1A F1 178.3(12)
F5A Sb1A F1 86.6(12)
F4A Sb1A F6A 85.5(12)
F5A Sb1A F6A 88.1(13)
F1 Sb1A F6A 93.3(9)
F4A Sb1A F3A 91.9(11)
F5A Sb1A F3A 173.6(12)
F1 Sb1A F3A 87.0(4)
F6A Sb1A F3A 92.1(9)
F4A Sb1A F2 94.4(9)
F5A Sb1A F2 92.6(11)
F1 Sb1A F2 86.8(3)
F6A Sb1A F2 179.3(9)
F3A Sb1A F2 87.3(5)
F2 Sb1B F4B 94.8(9)
F2 Sb1B F3B 95.7(11)
F4B Sb1B F3B 93.4(15)
F2 Sb1B F5B 91.9(13)
F4B Sb1B F5B 96.1(15)
F3B Sb1B F5B 167.4(14)
F2 Sb1B F6B 169.1(12)
F4B Sb1B F6B 95.1(14)
F3B Sb1B F6B 79.1(16)
F5B Sb1B F6B 91.8(16)
F2 Sb1B F1 88.6(3)
F4B Sb1B F1 173.5(12)
F3B Sb1B F1 80.6(10)
F5B Sb1B F1 89.4(11)
F6B Sb1B F1 81.2(11)
F7 Sb2A F8A 94.7(6)
F7 Sb2A F9A 87.9(5)
F8A Sb2A F9A 93.3(7)
F7 Sb2A F11A 96.9(9)
F8A Sb2A F11A 94.6(8)
F9A Sb2A F11A 170.4(10)
F7 Sb2A F10A 171.6(6)
F8A Sb2A F10A 90.4(7)
F9A Sb2A F10A 85.1(6)
F11A Sb2A F10A 89.4(10)
F7 Sb2A F12A 91.1(5)
F8A Sb2A F12A 173.5(7)
F9A Sb2A F12A 83.9(6)
F11A Sb2A F12A 87.6(8)
F10A Sb2A F12A 83.6(7)
F12B Sb2B F11B 93.1(10)
F12B Sb2B F10B 85.5(7)
F11B Sb2B F10B 95.6(11)
F12B Sb2B F8B 167.0(8)
F11B Sb2B F8B 98.8(10)
F10B Sb2B F8B 88.1(7)
F12B Sb2B F9B 84.8(7)
F11B Sb2B F9B 176.9(9)
F10B Sb2B F9B 86.5(7)
F8B Sb2B F9B 83.6(7)
F12B Sb2B F7 96.0(6)
F11B Sb2B F7 88.0(10)
F10B Sb2B F7 176.1(6)
F8B Sb2B F7 89.7(6)
F9B Sb2B F7 90.0(5)

loop_
_geom_bond_atom_site_label_1
_geom_bond_atom_site_label_2
_geom_bond_distance
Rh1 O2 1.924(5)
Rh1 O1 1.927(5)
Rh1 O3 1.964(5)
Rh1 N1 2.025(5)
Rh1 N2 2.025(5)
Rh1 N3 2.057(6)
O1 C7 1.432(8)
O2 C15 1.441(8)
O3 C23 1.390(9)
N1 C5 1.343(8)
N1 C1 1.365(8)
N2 C13 1.342(8)
N2 C9 1.351(9)
N3 C17 1.337(9)
N3 C21 1.376(9)
C1 C2 1.376(9)
C1 H1 0.9500
C2 C3 1.374(10)
C2 H2 0.9500
C3 C4 1.391(10)
C3 H3 0.9500
C4 C5 1.387(9)
C4 H4 0.9500
C5 C7 1.522(9)
C6 C7 1.524(10)
C6 H6A 0.9800
C6 H6B 0.9800
C6 H6C 0.9800
C7 C8 1.539(10)
C8 H8A 0.9800
C8 H8B 0.9800
C8 H8C 0.9800
C9 C10 1.372(10)
C9 H9 0.9500
C10 C11 1.382(11)
C10 H10 0.9500
C11 C12 1.381(11)
C11 H11 0.9500
C12 C13 1.385(10)
C12 H12 0.9500
C13 C15 1.523(9)
C14 C15 1.537(10)
C14 H14A 0.9800
C14 H14B 0.9800
C14 H14C 0.9800
C15 C16 1.531(10)
C16 H16A 0.9800
C16 H16B 0.9800
C16 H16C 0.9800
C17 C18 1.376(10)
C17 H17 0.9500
C18 C19 1.377(11)
C18 H18 0.9500
C19 C20 1.381(11)
C19 H19 0.9500
C20 C21 1.373(10)
C20 H20 0.9500
C21 C23 1.530(10)
C22 C23 1.538(11)
C22 H22A 0.9800
C22 H22B 0.9800
C22 H22C 0.9800
C23 C24 1.548(10)
C24 H24A 0.9800
C24 H24B 0.9800
C24 H24C 0.9800
Rh2 O6 1.913(5)
Rh2 O5 1.922(5)
Rh2 O4 1.965(5)
Rh2 N6 2.027(5)
Rh2 N5 2.028(5)
Rh2 N4 2.068(6)
O4 C31 1.395(9)
O5 C39 1.420(8)
O6 C47 1.434(8)
N4 C25 1.314(9)
N4 C29 1.381(9)
N5 C37 1.335(9)
N5 C33 1.355(8)
N6 C41 1.347(8)
N6 C45 1.351(9)
C25 C26 1.384(11)
C25 H25 0.9500
C26 C27 1.380(12)
C26 H26 0.9500
C27 C28 1.380(12)
C27 H27 0.9500
C28 C29 1.391(10)
C28 H28 0.9500
C29 C31 1.510(11)
C30 C31 1.547(11)
C30 H30A 0.9800
C30 H30B 0.9800
C30 H30C 0.9800
C31 C32 1.526(10)
C32 H32A 0.9800
C32 H32B 0.9800
C32 H32C 0.9800
C33 C34 1.364(9)
C33 H33 0.9500
C34 C35 1.383(11)
C34 H34 0.9500
C35 C36 1.390(10)
C35 H35 0.9500
C36 C37 1.379(9)
C36 H36 0.9500
C37 C39 1.517(9)
C38 C39 1.538(10)
C38 H38A 0.9800
C38 H38B 0.9800
C38 H38C 0.9800
C39 C40 1.538(11)
C40 H40A 0.9800
C40 H40B 0.9800
C40 H40C 0.9800
C41 C42 1.380(10)
C41 H41 0.9500
C42 C43 1.379(11)
C42 H42 0.9500
C43 C44 1.384(11)
C43 H43 0.9500
C44 C45 1.400(10)
C44 H44 0.9500
C45 C47 1.521(10)
C46 C47 1.531(11)
C46 H46A 0.9800
C46 H46B 0.9800
C46 H46C 0.9800
C47 C48 1.518(11)
C48 H48A 0.9800
C48 H48B 0.9800
C48 H48C 0.9800
Sb1A F4A 1.84(3)
Sb1A F5A 1.84(3)
Sb1A F1 1.863(6)
Sb1A F6A 1.891(17)
Sb1A F3A 1.906(16)
Sb1A F2 1.950(6)
Sb1B F2 1.755(6)
Sb1B F4B 1.82(2)
Sb1B F3B 1.82(3)
Sb1B F5B 1.83(3)
Sb1B F6B 1.89(3)
Sb1B F1 1.992(6)
Sb2A F7 1.767(7)
Sb2A F8A 1.798(14)
Sb2A F9A 1.886(12)
Sb2A F11A 1.90(2)
Sb2A F10A 1.906(15)
Sb2A F12A 1.921(15)
Sb2B F12B 1.771(13)
Sb2B F11B 1.78(2)
Sb2B F10B 1.866(14)
Sb2B F8B 1.870(15)
Sb2B F9B 1.905(13)
Sb2B F7 1.938(8)

loop_
_geom_torsion_atom_site_label_1
_geom_torsion_atom_site_label_2
_geom_torsion_atom_site_label_3
_geom_torsion_atom_site_label_4
_geom_torsion
C5 N1 C1 C2 0.1(9)
Rh1 N1 C1 C2 174.7(5)
N1 C1 C2 C3 -0.5(10)
C1 C2 C3 C4 -0.3(10)
C2 C3 C4 C5 1.4(10)
C1 N1 C5 C4 1.0(9)
Rh1 N1 C5 C4 -174.2(5)
C1 N1 C5 C7 177.7(5)
Rh1 N1 C5 C7 2.5(7)
C3 C4 C5 N1 -1.7(10)
C3 C4 C5 C7 -178.2(6)
Rh1 O1 C7 C5 -23.8(6)
Rh1 O1 C7 C6 97.0(6)
Rh1 O1 C7 C8 -143.5(4)
N1 C5 C7 O1 13.2(8)
C4 C5 C7 O1 -170.2(6)
N1 C5 C7 C6 -108.5(6)
C4 C5 C7 C6 68.1(8)
N1 C5 C7 C8 129.0(6)
C4 C5 C7 C8 -54.4(9)
C13 N2 C9 C10 1.3(10)
Rh1 N2 C9 C10 171.3(5)
N2 C9 C10 C11 -0.5(11)
C9 C10 C11 C12 0.0(12)
C10 C11 C12 C13 -0.3(12)
C9 N2 C13 C12 -1.7(10)
Rh1 N2 C13 C12 -172.9(6)
C9 N2 C13 C15 178.6(6)
Rh1 N2 C13 C15 7.4(8)
C11 C12 C13 N2 1.1(11)
C11 C12 C13 C15 -179.2(7)
Rh1 O2 C15 C13 22.6(7)
Rh1 O2 C15 C16 -97.2(5)
Rh1 O2 C15 C14 143.9(4)
N2 C13 C15 O2 -19.2(9)
C12 C13 C15 O2 161.1(7)
N2 C13 C15 C16 101.3(7)
C12 C13 C15 C16 -78.4(9)
N2 C13 C15 C14 -134.6(6)
C12 C13 C15 C14 45.7(10)
C21 N3 C17 C18 -1.6(11)
Rh1 N3 C17 C18 -178.9(6)
N3 C17 C18 C19 1.8(12)
C17 C18 C19 C20 -1.0(13)
C18 C19 C20 C21 0.1(13)
C19 C20 C21 N3 0.1(12)
C19 C20 C21 C23 -176.2(8)
C17 N3 C21 C20 0.7(10)
Rh1 N3 C21 C20 178.3(6)
C17 N3 C21 C23 177.4(6)
Rh1 N3 C21 C23 -5.0(7)
Rh1 O3 C23 C21 -31.4(7)
Rh1 O3 C23 C22 -150.4(5)
Rh1 O3 C23 C24 89.9(6)
C20 C21 C23 O3 -160.9(7)
N3 C21 C23 O3 22.6(8)
C20 C21 C23 C22 -42.8(10)
N3 C21 C23 C22 140.7(7)
C20 C21 C23 C24 77.2(10)
N3 C21 C23 C24 -99.3(7)
C29 N4 C25 C26 0.0(10)
Rh2 N4 C25 C26 -179.6(5)
N4 C25 C26 C27 0.6(11)
C25 C26 C27 C28 -1.2(12)
C26 C27 C28 C29 1.3(12)
C25 N4 C29 C28 0.1(10)
Rh2 N4 C29 C28 179.7(5)
C25 N4 C29 C31 177.8(6)
Rh2 N4 C29 C31 -2.6(7)
C27 C28 C29 N4 -0.7(11)
C27 C28 C29 C31 -178.1(7)
Rh2 O4 C31 C29 -30.6(7)
Rh2 O4 C31 C32 -150.9(6)
Rh2 O4 C31 C30 90.3(7)
N4 C29 C31 O4 20.3(8)
C28 C29 C31 O4 -162.1(7)
N4 C29 C31 C32 138.1(7)
C28 C29 C31 C32 -44.4(10)
N4 C29 C31 C30 -101.5(7)
C28 C29 C31 C30 76.0(9)
C37 N5 C33 C34 3.6(10)
Rh2 N5 C33 C34 175.6(5)
N5 C33 C34 C35 -0.1(11)
C33 C34 C35 C36 -2.5(11)
C34 C35 C36 C37 1.7(11)
C33 N5 C37 C36 -4.4(10)
Rh2 N5 C37 C36 -177.4(5)
C33 N5 C37 C39 176.9(6)
Rh2 N5 C37 C39 4.0(8)
C35 C36 C37 N5 1.8(11)
C35 C36 C37 C39 -179.7(7)
Rh2 O5 C39 C37 21.0(7)
Rh2 O5 C39 C40 -99.0(5)
Rh2 O5 C39 C38 141.7(5)
N5 C37 C39 O5 -15.9(9)
C36 C37 C39 O5 165.5(7)
N5 C37 C39 C40 104.0(7)
C36 C37 C39 C40 -74.5(9)
N5 C37 C39 C38 -133.3(7)
C36 C37 C39 C38 48.2(10)
C45 N6 C41 C42 -2.2(10)
Rh2 N6 C41 C42 169.8(5)
N6 C41 C42 C43 -2.2(11)
C41 C42 C43 C44 3.4(12)
C42 C43 C44 C45 -0.5(12)
C41 N6 C45 C44 5.3(10)
Rh2 N6 C45 C44 -167.9(6)
C41 N6 C45 C47 -174.1(6)
Rh2 N6 C45 C47 12.7(7)
C43 C44 C45 N6 -3.9(11)
C43 C44 C45 C47 175.4(7)
Rh2 O6 C47 C48 100.5(6)
Rh2 O6 C47 C45 -20.5(7)
Rh2 O6 C47 C46 -140.0(5)
N6 C45 C47 O6 4.1(9)
C44 C45 C47 O6 -175.3(7)
N6 C45 C47 C48 -115.8(7)
C44 C45 C47 C48 64.8(9)
N6 C45 C47 C46 120.8(7)
C44 C45 C47 C46 -58.6(10)
